data_4068329
loop_
_publ_author_name
'Saeed, Irfan'
'Katao, Shohei'
'Nomura, Kotohiro'

_publ_section_title
;
 Synthesis and Structural Analysis of
 (Cyclopentadienyl)(pyrrolide)titanium(IV) Complexes and Their Use in
 Catalysis for Olefin Polymerization
;
_journal_issue 1
_journal_name_full Organometallics
_journal_page_first 111
_journal_paper_doi 10.1021/om800713t
_journal_volume 28
_journal_year 2009
_chemical_formula_moiety 'C18 H29 N Ti '
_chemical_formula_sum 'C18 H29 N Ti'
_chemical_formula_weight 307.33
_space_group_IT_number 61
_symmetry_cell_setting orthorhombic
_symmetry_Int_Tables_number 61
_symmetry_space_group_name_Hall '-P 2ac 2ab'
_symmetry_space_group_name_H-M 'P b c a'
_cell_angle_alpha 90.0000
_cell_angle_beta 90.0000
_cell_angle_gamma 90.0000
_cell_formula_units_Z 8
_cell_length_a 9.0942(5)
_cell_length_b 12.9222(9)
_cell_length_c 30.1231(14)
_cell_measurement_reflns_used 11455
_cell_measurement_temperature 193.1
_cell_measurement_theta_max 23.2
_cell_measurement_theta_min 3.1
_cell_volume 3540.0(4)
_computing_cell_refinement PROCESS-AUTO
_computing_data_collection PROCESS-AUTO
_computing_data_reduction CrystalStructure
_computing_publication_material 'CrystalStructure 3.8'
_computing_structure_refinement CRYSTALS
_computing_structure_solution SIR92
_diffrn_detector_area_resol_mean 10.00
_diffrn_measured_fraction_theta_full 0.998
_diffrn_measured_fraction_theta_max 0.998
_diffrn_measurement_device_type 'Rigaku RAXIS-RAPID'
_diffrn_measurement_method \w
_diffrn_radiation_type 'Mo K\a'
_diffrn_radiation_wavelength 0.71075
_diffrn_reflns_av_R_equivalents 0.091
_diffrn_reflns_limit_h_max 9
_diffrn_reflns_limit_h_min -10
_diffrn_reflns_limit_k_max 14
_diffrn_reflns_limit_k_min -14
_diffrn_reflns_limit_l_max 33
_diffrn_reflns_limit_l_min -33
_diffrn_reflns_number 21541
_diffrn_reflns_theta_full 23.23
_diffrn_reflns_theta_max 23.23
_exptl_absorpt_coefficient_mu 0.476
_exptl_absorpt_correction_T_max 0.954
_exptl_absorpt_correction_T_min 0.697
_exptl_absorpt_correction_type multi-scan
_exptl_absorpt_process_details
;
    Higashi, T. (1995). Program for Absorption Correction.
    Rigaku Corporation, Tokyo, Japan.
;
_exptl_crystal_colour red
_exptl_crystal_density_diffrn 1.153
_exptl_crystal_density_method 'not measured'
_exptl_crystal_description block
_exptl_crystal_F_000 1328.00
_exptl_crystal_size_max 0.22
_exptl_crystal_size_mid 0.20
_exptl_crystal_size_min 0.10
_refine_diff_density_max 0.57
_refine_diff_density_min -0.30
_refine_ls_extinction_method none
_refine_ls_goodness_of_fit_ref 1.057
_refine_ls_hydrogen_treatment refall
_refine_ls_number_parameters 210
_refine_ls_number_reflns 1270
_refine_ls_R_factor_gt 0.0571
_refine_ls_shift/su_max 0.0000
_refine_ls_structure_factor_coef F
_refine_ls_weighting_details
;
    Chebychev polynomial with 3 parameters (Carruthers & Watkin, 1979)
    4.8427    -0.0770    3.6988
;
_refine_ls_weighting_scheme calc
_refine_ls_wR_factor_ref 0.0664
_reflns_number_gt 1259
_reflns_number_total 2529
_reflns_threshold_expression F^2^>2.0\s(F^2^)
_cod_data_source_file om800713t_si_002.cif
_cod_data_source_block '_IS1-92'
_cod_original_cell_volume 3540.0(3)
_cod_original_formula_sum 'C18 H29 N Ti '
_cod_database_code 4068329

loop_
_symmetry_equiv_pos_site_id
_symmetry_equiv_pos_as_xyz
1 +X,+Y,+Z
2 1/2-X,1/2+Y,+Z
3 +X,1/2-Y,1/2+Z
4 1/2-X,-Y,1/2+Z
5 -X,-Y,-Z
6 1/2+X,1/2-Y,-Z
7 -X,1/2+Y,1/2-Z
8 1/2+X,+Y,1/2-Z

loop_
_atom_site_label
_atom_site_type_symbol
_atom_site_fract_x
_atom_site_fract_y
_atom_site_fract_z
_atom_site_U_iso_or_equiv
_atom_site_adp_type
_atom_site_occupancy
_atom_site_symmetry_multiplicity
_atom_site_calc_flag
_atom_site_refinement_flags
Ti(1) Ti 0.44110(10) 0.41695(8) 0.35577(3) 0.0417(2) Uani 1.00 1 d .
N(1) N 0.3932(5) 0.3166(3) 0.40463(17) 0.0515(15) Uani 1.00 1 d .
C(1) C 0.5931(6) 0.5500(5) 0.32447(18) 0.0521(19) Uani 1.00 1 d .
C(2) C 0.5101(6) 0.5947(4) 0.3588(2) 0.0482(15) Uani 1.00 1 d .
C(3) C 0.5506(6) 0.5478(4) 0.39922(17) 0.0484(16) Uani 1.00 1 d .
C(4) C 0.6582(6) 0.4740(5) 0.3907(2) 0.0541(19) Uani 1.00 1 d .
C(5) C 0.6867(6) 0.4759(5) 0.3447(2) 0.062(2) Uani 1.00 1 d .
C(6) C 0.5891(10) 0.5808(7) 0.2772(2) 0.105(3) Uani 1.00 1 d .
C(7) C 0.4065(8) 0.6858(6) 0.3544(3) 0.097(3) Uani 1.00 1 d .
C(8) C 0.4976(10) 0.5742(7) 0.4449(2) 0.101(3) Uani 1.00 1 d .
C(9) C 0.7375(9) 0.4127(7) 0.4254(3) 0.124(3) Uani 1.00 1 d .
C(10) C 0.8047(9) 0.4168(8) 0.3201(4) 0.137(4) Uani 1.00 1 d .
C(11) C 0.2366(7) 0.4756(6) 0.3337(3) 0.093(2) Uani 1.00 1 d .
C(12) C 0.4520(10) 0.3312(6) 0.2934(2) 0.099(3) Uani 1.00 1 d .
C(13) C 0.2937(9) 0.3327(6) 0.4406(2) 0.077(2) Uani 1.00 1 d .
C(14) C 0.3137(18) 0.2561(10) 0.4696(3) 0.154(5) Uani 1.00 1 d .
C(15) C 0.4212(17) 0.1908(9) 0.4546(5) 0.157(6) Uani 1.00 1 d .
C(16) C 0.4731(9) 0.2276(5) 0.4148(4) 0.104(3) Uani 1.00 1 d .
C(17) C 0.1821(10) 0.4154(7) 0.4408(3) 0.114(3) Uani 1.00 1 d .
C(18) C 0.5805(10) 0.1833(7) 0.3849(6) 0.191(6) Uani 1.00 1 d .
H(1) H 0.6159 0.6517 0.2752 0.126 Uiso 1.00 1 c R
H(2) H 0.4924 0.5719 0.2659 0.126 Uiso 1.00 1 c R
H(3) H 0.6559 0.5403 0.2603 0.126 Uiso 1.00 1 c R
H(4) H 0.3965 0.7195 0.3822 0.117 Uiso 1.00 1 c R
H(5) H 0.3130 0.6618 0.3448 0.117 Uiso 1.00 1 c R
H(6) H 0.4448 0.7331 0.3332 0.117 Uiso 1.00 1 c R
H(7) H 0.5780 0.5726 0.4650 0.122 Uiso 1.00 1 c R
H(8) H 0.4249 0.5261 0.4542 0.122 Uiso 1.00 1 c R
H(9) H 0.4565 0.6418 0.4443 0.122 Uiso 1.00 1 c R
H(10) H 0.8254 0.4480 0.4332 0.149 Uiso 1.00 1 c R
H(11) H 0.7612 0.3462 0.4140 0.149 Uiso 1.00 1 c R
H(12) H 0.6770 0.4054 0.4509 0.149 Uiso 1.00 1 c R
H(13) H 0.8792 0.3967 0.3405 0.165 Uiso 1.00 1 c R
H(14) H 0.8464 0.4590 0.2976 0.165 Uiso 1.00 1 c R
H(15) H 0.7624 0.3569 0.3071 0.165 Uiso 1.00 1 c R
H(16) H 0.1838 0.5024 0.3583 0.112 Uiso 1.00 1 c R
H(17) H 0.1814 0.4216 0.3203 0.112 Uiso 1.00 1 c R
H(18) H 0.2530 0.5291 0.3127 0.112 Uiso 1.00 1 c R
H(19) H 0.5189 0.2754 0.2971 0.119 Uiso 1.00 1 c R
H(20) H 0.4857 0.3752 0.2702 0.119 Uiso 1.00 1 c R
H(21) H 0.3577 0.3048 0.2859 0.119 Uiso 1.00 1 c R
H(22) H 0.2614 0.2466 0.4966 0.185 Uiso 1.00 1 c R
H(23) H 0.4569 0.1309 0.4694 0.189 Uiso 1.00 1 c R
H(24) H 0.2268 0.4788 0.4322 0.137 Uiso 1.00 1 c R
H(25) H 0.1432 0.4220 0.4699 0.137 Uiso 1.00 1 c R
H(26) H 0.1051 0.3990 0.4207 0.137 Uiso 1.00 1 c R
H(27) H 0.6628 0.1587 0.4013 0.229 Uiso 1.00 1 c R
H(28) H 0.6119 0.2346 0.3644 0.229 Uiso 1.00 1 c R
H(29) H 0.5368 0.1274 0.3692 0.229 Uiso 1.00 1 c R

loop_
_atom_site_aniso_label
_atom_site_aniso_U_11
_atom_site_aniso_U_22
_atom_site_aniso_U_33
_atom_site_aniso_U_12
_atom_site_aniso_U_13
_atom_site_aniso_U_23
Ti(1) 0.0405(5) 0.0436(6) 0.0410(5) -0.0024(5) -0.0029(4) -0.0043(4)
N(1) 0.044(2) 0.038(3) 0.072(3) -0.009(2) -0.022(2) 0.008(2)
C(1) 0.052(3) 0.058(4) 0.046(3) -0.008(2) 0.009(2) 0.008(2)
C(2) 0.041(2) 0.040(3) 0.064(3) -0.002(2) 0.002(2) -0.001(3)
C(3) 0.048(3) 0.053(3) 0.044(3) -0.016(3) 0.005(2) -0.010(2)
C(4) 0.045(3) 0.062(4) 0.055(3) -0.019(3) -0.016(2) 0.007(3)
C(5) 0.032(3) 0.055(4) 0.098(5) 0.002(3) 0.007(3) -0.013(3)
C(6) 0.127(7) 0.134(8) 0.054(3) -0.043(6) 0.017(4) 0.019(4)
C(7) 0.067(5) 0.053(4) 0.173(9) 0.013(3) -0.004(5) -0.004(5)
C(8) 0.112(5) 0.133(8) 0.059(4) -0.060(5) 0.011(4) -0.047(5)
C(9) 0.096(5) 0.099(7) 0.178(8) -0.042(5) -0.093(6) 0.078(7)
C(10) 0.064(5) 0.103(7) 0.245(12) 0.008(5) 0.060(6) -0.055(8)
C(11) 0.033(3) 0.099(6) 0.147(6) -0.006(3) -0.028(4) 0.082(5)
C(12) 0.150(8) 0.085(5) 0.064(4) -0.063(5) 0.059(4) -0.065(4)
C(13) 0.112(6) 0.072(5) 0.046(3) -0.058(5) -0.012(4) 0.007(3)
C(14) 0.264(18) 0.129(11) 0.069(5) -0.142(11) -0.067(8) 0.053(7)
C(15) 0.196(14) 0.076(8) 0.201(14) -0.072(8) -0.145(12) 0.089(9)
C(16) 0.075(6) 0.036(4) 0.202(10) -0.017(4) -0.072(6) 0.032(5)
C(17) 0.103(6) 0.094(7) 0.146(8) -0.031(6) 0.066(6) -0.046(6)
C(18) 0.060(5) 0.054(6) 0.46(2) 0.018(4) -0.032(9) -0.009(10)

loop_
_atom_type_symbol
_atom_type_description
_atom_type_scat_dispersion_real
_atom_type_scat_dispersion_imag
_atom_type_scat_source
C C 0.003 0.002
;
International Tables for Crystallography
(1992, Vol. C, Tables 4.2.6.8 and 6.1.1.4)
;
H H 0.000 0.000
;
International Tables for Crystallography
(1992, Vol. C, Table 6.1.1.4)
;
N N 0.006 0.003
;
International Tables for Crystallography
(1992, Vol. C, Tables 4.2.6.8 and 6.1.1.4)
;
Ti Ti 0.278 0.446
;
International Tables for Crystallography
(1992, Vol. C, Tables 4.2.6.8 and 6.1.1.4)
;

loop_
_geom_angle_atom_site_label_1
_geom_angle_atom_site_label_2
_geom_angle_atom_site_label_3
_geom_angle
_geom_angle_publ_flag
N(1) Ti(1) C(1) 151.08(19) yes
N(1) Ti(1) C(2) 130.6(2) yes
N(1) Ti(1) C(3) 98.49(19) yes
N(1) Ti(1) C(4) 93.3(2) yes
N(1) Ti(1) C(5) 120.8(2) yes
N(1) Ti(1) C(11) 105.7(2) yes
N(1) Ti(1) C(12) 108.2(2) yes
C(1) Ti(1) C(2) 34.2(2) yes
C(1) Ti(1) C(3) 57.39(18) yes
C(1) Ti(1) C(4) 57.9(2) yes
C(1) Ti(1) C(5) 34.5(2) yes
C(1) Ti(1) C(11) 97.3(2) yes
C(1) Ti(1) C(12) 89.9(2) yes
C(2) Ti(1) C(3) 34.56(19) yes
C(2) Ti(1) C(4) 57.3(2) yes
C(2) Ti(1) C(5) 56.7(2) yes
C(2) Ti(1) C(11) 84.2(2) yes
C(2) Ti(1) C(12) 120.7(2) yes
C(3) Ti(1) C(4) 34.3(2) yes
C(3) Ti(1) C(5) 56.9(2) yes
C(3) Ti(1) C(11) 106.8(2) yes
C(3) Ti(1) C(12) 145.3(2) yes
C(4) Ti(1) C(5) 34.6(2) yes
C(4) Ti(1) C(11) 139.9(2) yes
C(4) Ti(1) C(12) 120.3(2) yes
C(5) Ti(1) C(11) 131.7(2) yes
C(5) Ti(1) C(12) 89.9(3) yes
C(11) Ti(1) C(12) 87.2(3) yes
Ti(1) N(1) C(13) 126.9(4) yes
Ti(1) N(1) C(16) 125.5(5) yes
C(13) N(1) C(16) 106.4(6) yes
Ti(1) C(1) C(2) 72.3(3) yes
Ti(1) C(1) C(5) 72.2(3) yes
Ti(1) C(1) C(6) 123.9(4) yes
C(2) C(1) C(5) 106.5(5) yes
C(2) C(1) C(6) 125.8(6) yes
C(5) C(1) C(6) 127.5(6) yes
Ti(1) C(2) C(1) 73.5(3) yes
Ti(1) C(2) C(3) 71.8(3) yes
Ti(1) C(2) C(7) 125.6(4) yes
C(1) C(2) C(3) 108.6(5) yes
C(1) C(2) C(7) 126.1(6) yes
C(3) C(2) C(7) 124.9(6) yes
Ti(1) C(3) C(2) 73.6(3) yes
Ti(1) C(3) C(4) 72.7(3) yes
Ti(1) C(3) C(8) 122.5(4) yes
C(2) C(3) C(4) 108.6(4) yes
C(2) C(3) C(8) 127.8(6) yes
C(4) C(3) C(8) 123.6(5) yes
Ti(1) C(4) C(3) 73.0(3) yes
Ti(1) C(4) C(5) 73.8(3) yes
Ti(1) C(4) C(9) 123.3(5) yes
C(3) C(4) C(5) 107.4(5) yes
C(3) C(4) C(9) 124.9(6) yes
C(5) C(4) C(9) 127.4(6) yes
Ti(1) C(5) C(1) 73.3(3) yes
Ti(1) C(5) C(4) 71.6(3) yes
Ti(1) C(5) C(10) 125.0(5) yes
C(1) C(5) C(4) 108.8(5) yes
C(1) C(5) C(10) 123.9(7) yes
C(4) C(5) C(10) 127.1(7) yes
N(1) C(13) C(14) 107.7(8) yes
N(1) C(13) C(17) 123.0(6) yes
C(14) C(13) C(17) 129.0(9) yes
C(13) C(14) C(15) 109.8(11) yes
C(14) C(15) C(16) 108.6(11) yes
N(1) C(16) C(15) 107.4(9) yes
N(1) C(16) C(18) 122.7(10) yes
C(15) C(16) C(18) 129.7(10) yes
C(1) C(6) H(1) 108.3 no
C(1) C(6) H(2) 109.6 no
C(1) C(6) H(3) 110.6 no
H(1) C(6) H(2) 109.5 no
H(1) C(6) H(3) 109.5 no
H(2) C(6) H(3) 109.5 no
C(2) C(7) H(4) 109.8 no
C(2) C(7) H(5) 109.3 no
C(2) C(7) H(6) 109.4 no
H(4) C(7) H(5) 109.5 no
H(4) C(7) H(6) 109.5 no
H(5) C(7) H(6) 109.5 no
C(3) C(8) H(7) 109.4 no
C(3) C(8) H(8) 110.3 no
C(3) C(8) H(9) 108.7 no
H(7) C(8) H(8) 109.5 no
H(7) C(8) H(9) 109.5 no
H(8) C(8) H(9) 109.5 no
C(4) C(9) H(10) 109.0 no
C(4) C(9) H(11) 109.7 no
C(4) C(9) H(12) 109.8 no
H(10) C(9) H(11) 109.5 no
H(10) C(9) H(12) 109.5 no
H(11) C(9) H(12) 109.5 no
C(5) C(10) H(13) 109.3 no
C(5) C(10) H(14) 110.0 no
C(5) C(10) H(15) 109.1 no
H(13) C(10) H(14) 109.5 no
H(13) C(10) H(15) 109.5 no
H(14) C(10) H(15) 109.5 no
Ti(1) C(11) H(16) 109.3 no
Ti(1) C(11) H(17) 109.7 no
Ti(1) C(11) H(18) 109.4 no
H(16) C(11) H(17) 109.5 no
H(16) C(11) H(18) 109.5 no
H(17) C(11) H(18) 109.5 no
Ti(1) C(12) H(19) 108.2 no
Ti(1) C(12) H(20) 110.0 no
Ti(1) C(12) H(21) 110.2 no
H(19) C(12) H(20) 109.5 no
H(19) C(12) H(21) 109.5 no
H(20) C(12) H(21) 109.5 no
C(13) C(14) H(22) 126.1 no
C(15) C(14) H(22) 124.1 no
C(14) C(15) H(23) 126.3 no
C(16) C(15) H(23) 125.1 no
C(13) C(17) H(24) 109.3 no
C(13) C(17) H(25) 109.0 no
C(13) C(17) H(26) 110.1 no
H(24) C(17) H(25) 109.5 no
H(24) C(17) H(26) 109.5 no
H(25) C(17) H(26) 109.5 no
C(16) C(18) H(27) 109.9 no
C(16) C(18) H(28) 109.3 no
C(16) C(18) H(29) 109.1 no
H(27) C(18) H(28) 109.5 no
H(27) C(18) H(29) 109.5 no
H(28) C(18) H(29) 109.5 no

loop_
_geom_bond_atom_site_label_1
_geom_bond_atom_site_label_2
_geom_bond_distance
_geom_bond_publ_flag
Ti(1) N(1) 2.009(5) yes
Ti(1) C(1) 2.399(6) yes
Ti(1) C(2) 2.383(6) yes
Ti(1) C(3) 2.359(5) yes
Ti(1) C(4) 2.355(6) yes
Ti(1) C(5) 2.383(6) yes
Ti(1) C(11) 2.115(7) yes
Ti(1) C(12) 2.184(7) yes
N(1) C(13) 1.426(8) yes
N(1) C(16) 1.395(9) yes
C(1) C(2) 1.404(8) yes
C(1) C(5) 1.418(8) yes
C(1) C(6) 1.479(9) yes
C(2) C(3) 1.409(8) yes
C(2) C(7) 1.514(9) yes
C(3) C(4) 1.391(8) yes
C(3) C(8) 1.497(9) yes
C(4) C(5) 1.410(9) yes
C(4) C(9) 1.497(11) yes
C(5) C(10) 1.510(12) yes
C(13) C(14) 1.333(14) yes
C(13) C(17) 1.474(13) yes
C(14) C(15) 1.37(2) yes
C(15) C(16) 1.37(2) yes
C(16) C(18) 1.447(17) yes
C(6) H(1) 0.950 no
C(6) H(2) 0.950 no
C(6) H(3) 0.950 no
C(7) H(4) 0.950 no
C(7) H(5) 0.950 no
C(7) H(6) 0.950 no
C(8) H(7) 0.950 no
C(8) H(8) 0.950 no
C(8) H(9) 0.950 no
C(9) H(10) 0.950 no
C(9) H(11) 0.950 no
C(9) H(12) 0.950 no
C(10) H(13) 0.950 no
C(10) H(14) 0.950 no
C(10) H(15) 0.950 no
C(11) H(16) 0.950 no
C(11) H(17) 0.950 no
C(11) H(18) 0.950 no
C(12) H(19) 0.950 no
C(12) H(20) 0.950 no
C(12) H(21) 0.950 no
C(14) H(22) 0.950 no
C(15) H(23) 0.950 no
C(17) H(24) 0.950 no
C(17) H(25) 0.950 no
C(17) H(26) 0.950 no
C(18) H(27) 0.950 no
C(18) H(28) 0.950 no
C(18) H(29) 0.950 no

loop_
_geom_contact_atom_site_label_1
_geom_contact_atom_site_label_2
_geom_contact_distance
_geom_contact_site_symmetry_2
Ti(1) C(6) 3.449(8) .
Ti(1) C(7) 3.489(7) .
Ti(1) C(8) 3.405(8) .
Ti(1) C(9) 3.415(9) .
Ti(1) C(10) 3.477(8) .
Ti(1) C(13) 3.084(7) .
Ti(1) C(16) 3.039(9) .
Ti(1) C(17) 3.479(9) .
Ti(1) C(18) 3.390(10) .
N(1) C(3) 3.317(7) .
N(1) C(4) 3.182(7) .
N(1) C(7) 3.546(9) 2_545
N(1) C(9) 3.426(10) .
N(1) C(11) 3.287(9) .
N(1) C(12) 3.399(8) .
N(1) C(14) 2.228(12) .
N(1) C(15) 2.231(15) .
N(1) C(17) 2.549(10) .
N(1) C(18) 2.495(11) .
C(1) C(3) 2.285(7) .
C(1) C(4) 2.300(8) .
C(1) C(7) 2.602(10) .
C(1) C(10) 2.585(11) .
C(1) C(11) 3.393(8) .
C(1) C(12) 3.243(10) .
C(2) C(4) 2.273(8) .
C(2) C(5) 2.262(8) .
C(2) C(6) 2.567(9) .
C(2) C(8) 2.609(9) .
C(2) C(11) 3.021(9) .
C(3) N(1) 3.317(7) .
C(3) C(1) 2.285(7) .
C(3) C(5) 2.258(8) .
C(3) C(7) 2.592(10) .
C(3) C(9) 2.561(11) .
C(3) C(11) 3.594(9) .
C(4) N(1) 3.182(7) .
C(4) C(1) 2.300(8) .
C(4) C(2) 2.273(8) .
C(4) C(8) 2.545(10) .
C(4) C(10) 2.614(13) .
C(5) C(2) 2.262(8) .
C(5) C(3) 2.258(8) .
C(5) C(6) 2.599(10) .
C(5) C(9) 2.606(12) .
C(5) C(12) 3.231(10) .
C(6) Ti(1) 3.449(8) .
C(6) C(2) 2.567(9) .
C(6) C(5) 2.599(10) .
C(6) C(7) 3.163(12) .
C(6) C(10) 3.164(14) .
C(6) C(12) 3.492(12) .
C(7) Ti(1) 3.489(7) .
C(7) N(1) 3.546(9) 2_555
C(7) C(1) 2.602(10) .
C(7) C(3) 2.592(10) .
C(7) C(6) 3.163(12) .
C(7) C(8) 3.193(12) .
C(7) C(11) 3.187(11) .
C(8) Ti(1) 3.405(8) .
C(8) C(2) 2.609(9) .
C(8) C(4) 2.545(10) .
C(8) C(7) 3.193(12) .
C(8) C(9) 3.076(13) .
C(8) C(17) 3.529(13) .
C(9) Ti(1) 3.415(9) .
C(9) N(1) 3.426(10) .
C(9) C(3) 2.561(11) .
C(9) C(5) 2.606(12) .
C(9) C(8) 3.076(13) .
C(9) C(10) 3.229(16) .
C(9) C(16) 3.407(12) .
C(9) C(18) 3.508(14) .
C(10) Ti(1) 3.477(8) .
C(10) C(1) 2.585(11) .
C(10) C(4) 2.614(13) .
C(10) C(6) 3.164(14) .
C(10) C(9) 3.229(16) .
C(10) C(12) 3.487(12) .
C(11) N(1) 3.287(9) .
C(11) C(1) 3.393(8) .
C(11) C(2) 3.021(9) .
C(11) C(3) 3.594(9) .
C(11) C(7) 3.187(11) .
C(11) C(12) 2.965(11) .
C(11) C(17) 3.354(13) .
C(12) N(1) 3.399(8) .
C(12) C(1) 3.243(10) .
C(12) C(5) 3.231(10) .
C(12) C(6) 3.492(12) .
C(12) C(10) 3.487(12) .
C(12) C(11) 2.965(11) .
C(12) C(18) 3.553(17) .
C(13) Ti(1) 3.084(7) .
C(13) C(15) 2.210(16) .
C(13) C(16) 2.260(12) .
C(14) N(1) 2.228(12) .
C(14) C(16) 2.227(17) .
C(14) C(17) 2.534(17) .
C(15) N(1) 2.231(15) .
C(15) C(13) 2.210(16) .
C(15) C(18) 2.55(2) .
C(16) Ti(1) 3.039(9) .
C(16) C(9) 3.407(12) .
C(16) C(13) 2.260(12) .
C(16) C(14) 2.227(17) .
C(17) Ti(1) 3.479(9) .
C(17) N(1) 2.549(10) .
C(17) C(8) 3.529(13) .
C(17) C(11) 3.354(13) .
C(17) C(14) 2.534(17) .
C(18) Ti(1) 3.390(10) .
C(18) N(1) 2.495(11) .
C(18) C(9) 3.508(14) .
C(18) C(12) 3.553(17) .
C(18) C(15) 2.55(2) .
Ti(1) H(2) 3.400 .
Ti(1) H(5) 3.388 .
Ti(1) H(8) 3.287 .
Ti(1) H(11) 3.519 .
Ti(1) H(12) 3.582 .
Ti(1) H(15) 3.361 .
Ti(1) H(16) 2.589 .
Ti(1) H(17) 2.594 .
Ti(1) H(18) 2.591 .
Ti(1) H(19) 2.640 .
Ti(1) H(20) 2.663 .
Ti(1) H(21) 2.665 .
Ti(1) H(24) 3.120 .
Ti(1) H(28) 2.834 .
N(1) H(4) 2.994 2_545
N(1) H(5) 3.282 2_545
N(1) H(8) 3.104 .
N(1) H(11) 3.380 .
N(1) H(12) 3.149 .
N(1) H(16) 3.367 .
N(1) H(17) 3.465 .
N(1) H(19) 3.477 .
N(1) H(21) 3.594 .
N(1) H(22) 3.151 .
N(1) H(23) 3.147 .
N(1) H(24) 2.714 .
N(1) H(25) 3.300 .
N(1) H(26) 2.869 .
N(1) H(27) 3.191 .
N(1) H(28) 2.559 .
N(1) H(29) 2.970 .
C(1) H(1) 1.993 .
C(1) H(2) 2.008 .
C(1) H(3) 2.020 .
C(1) H(4) 3.321 .
C(1) H(5) 2.991 .
C(1) H(6) 2.737 .
C(1) H(13) 3.306 .
C(1) H(14) 2.710 .
C(1) H(15) 2.979 .
C(1) H(18) 3.125 .
C(1) H(20) 2.953 .
C(1) H(27) 3.501 2_655
C(2) H(1) 2.794 .
C(2) H(2) 2.819 .
C(2) H(3) 3.325 .
C(2) H(4) 2.042 .
C(2) H(5) 2.036 .
C(2) H(6) 2.037 .
C(2) H(7) 3.270 .
C(2) H(8) 3.106 .
C(2) H(9) 2.692 .
C(2) H(16) 3.199 .
C(2) H(18) 2.849 .
C(2) H(27) 3.342 2_655
C(3) H(4) 2.674 .
C(3) H(5) 3.086 .
C(3) H(6) 3.258 .
C(3) H(7) 2.022 .
C(3) H(8) 2.032 .
C(3) H(9) 2.013 .
C(3) H(10) 2.993 .
C(3) H(11) 3.265 .
C(3) H(12) 2.670 .
C(3) H(24) 3.233 .
C(3) H(27) 2.975 2_655
C(4) H(7) 2.677 .
C(4) H(8) 2.936 .
C(4) H(9) 3.268 .
C(4) H(10) 2.017 .
C(4) H(11) 2.025 .
C(4) H(12) 2.026 .
C(4) H(13) 2.706 .
C(4) H(14) 3.290 .
C(4) H(15) 3.087 .
C(4) H(27) 2.907 2_655
C(4) H(28) 3.220 .
C(4) H(29) 3.470 2_655
C(5) H(1) 3.154 .
C(5) H(2) 3.208 .
C(5) H(3) 2.688 .
C(5) H(10) 2.973 .
C(5) H(11) 2.762 .
C(5) H(12) 3.328 .
C(5) H(13) 2.032 .
C(5) H(14) 2.041 .
C(5) H(15) 2.030 .
C(5) H(19) 3.330 .
C(5) H(20) 3.171 .
C(5) H(27) 3.220 2_655
C(5) H(28) 3.246 .
C(5) H(29) 3.272 2_655
C(6) H(5) 3.397 .
C(6) H(6) 2.905 .
C(6) H(14) 2.886 .
C(6) H(14) 3.525 8_455
C(6) H(15) 3.416 .
C(6) H(18) 3.306 .
C(6) H(18) 3.162 8_555
C(6) H(19) 3.506 7_655
C(6) H(20) 2.826 .
C(6) H(21) 3.497 7_655
C(7) H(1) 3.083 .
C(7) H(2) 3.144 .
C(7) H(9) 2.806 .
C(7) H(13) 3.376 2_655
C(7) H(16) 3.120 .
C(7) H(17) 3.314 2_555
C(7) H(18) 2.761 .
C(7) H(21) 3.520 2_555
C(7) H(26) 3.404 2_555
C(8) H(4) 2.816 .
C(8) H(7) 3.384 5_666
C(8) H(8) 3.379 5_666
C(8) H(10) 3.416 .
C(8) H(12) 2.730 .
C(8) H(12) 3.529 5_666
C(8) H(22) 3.597 2_555
C(8) H(24) 2.781 .
C(8) H(27) 3.530 2_655
C(9) H(7) 2.793 .
C(9) H(8) 3.314 .
C(9) H(13) 2.871 .
C(9) H(22) 3.132 6_556
C(9) H(26) 3.350 1_655
C(9) H(27) 3.429 .
C(9) H(27) 3.385 2_655
C(9) H(28) 3.157 .
C(10) H(3) 2.762 .
C(10) H(6) 3.313 2_645
C(10) H(10) 3.436 .
C(10) H(11) 2.997 .
C(10) H(17) 3.426 1_655
C(10) H(19) 3.252 .
C(10) H(20) 3.311 .
C(10) H(20) 3.227 8_555
C(10) H(21) 3.540 8_555
C(10) H(28) 3.224 .
C(10) H(29) 3.417 2_655
C(11) H(2) 3.337 .
C(11) H(3) 3.043 8_455
C(11) H(5) 2.527 .
C(11) H(6) 3.540 2_545
C(11) H(13) 3.412 1_455
C(11) H(20) 3.235 .
C(11) H(21) 2.855 .
C(11) H(24) 2.967 .
C(11) H(26) 3.045 .
C(11) H(29) 3.344 2_555
C(12) H(1) 3.167 7_645
C(12) H(2) 3.239 .
C(12) H(3) 3.425 .
C(12) H(14) 3.340 8_455
C(12) H(15) 2.872 .
C(12) H(15) 3.498 8_455
C(12) H(17) 2.842 .
C(12) H(18) 3.187 .
C(12) H(28) 2.873 .
C(12) H(29) 3.571 .
C(13) H(4) 2.866 2_545
C(13) H(7) 3.310 5_666
C(13) H(8) 2.800 .
C(13) H(9) 3.357 2_545
C(13) H(16) 3.457 .
C(13) H(22) 2.042 .
C(13) H(23) 3.123 .
C(13) H(24) 2.000 .
C(13) H(25) 1.997 .
C(13) H(26) 2.010 .
C(14) H(4) 3.286 2_545
C(14) H(7) 3.123 5_666
C(14) H(9) 2.966 2_545
C(14) H(9) 3.582 5_666
C(14) H(12) 3.412 6_456
C(14) H(23) 2.077 .
C(14) H(24) 3.190 .
C(14) H(25) 2.646 .
C(14) H(26) 3.030 .
C(15) H(9) 3.507 2_545
C(15) H(22) 2.057 .
C(15) H(22) 3.519 6_556
C(15) H(24) 3.127 2_545
C(15) H(25) 3.552 2_545
C(15) H(25) 3.372 6_556
C(15) H(27) 2.753 .
C(15) H(28) 3.272 .
C(15) H(29) 2.897 .
C(16) H(4) 3.503 2_545
C(16) H(5) 3.456 2_545
C(16) H(11) 3.035 .
C(16) H(12) 3.146 .
C(16) H(22) 3.136 .
C(16) H(23) 2.070 .
C(16) H(27) 1.983 .
C(16) H(28) 1.977 .
C(16) H(29) 1.974 .
C(17) H(4) 3.166 2_545
C(17) H(7) 3.584 5_666
C(17) H(8) 2.661 .
C(17) H(10) 3.280 1_455
C(17) H(16) 2.726 .
C(17) H(22) 2.847 .
C(17) H(23) 3.178 2_555
C(17) H(23) 3.446 6_456
C(18) H(10) 3.478 2_645
C(18) H(11) 2.810 .
C(18) H(12) 3.599 .
C(18) H(16) 3.447 2_545
C(18) H(19) 2.955 .
C(18) H(23) 2.864 .
H(1) C(1) 1.993 .
H(1) C(2) 2.794 .
H(1) C(5) 3.154 .
H(1) C(7) 3.083 .
H(1) C(12) 3.167 7_655
H(1) H(2) 1.551 .
H(1) H(3) 1.551 .
H(1) H(5) 3.463 .
H(1) H(6) 2.565 .
H(1) H(14) 3.323 .
H(1) H(15) 3.028 2_655
H(1) H(18) 3.328 8_555
H(1) H(19) 2.967 7_655
H(1) H(20) 3.328 7_655
H(1) H(21) 2.714 7_655
H(2) Ti(1) 3.400 .
H(2) C(1) 2.008 .
H(2) C(2) 2.819 .
H(2) C(5) 3.208 .
H(2) C(7) 3.144 .
H(2) C(11) 3.337 .
H(2) C(12) 3.239 .
H(2) H(1) 1.551 .
H(2) H(3) 1.551 .
H(2) H(3) 3.186 8_455
H(2) H(5) 3.108 .
H(2) H(6) 2.940 .
H(2) H(14) 2.747 8_455
H(2) H(18) 2.652 .
H(2) H(18) 3.394 8_555
H(2) H(19) 3.244 7_655
H(2) H(20) 2.545 .
H(3) C(1) 2.020 .
H(3) C(2) 3.325 .
H(3) C(5) 2.688 .
H(3) C(10) 2.762 .
H(3) C(11) 3.043 8_555
H(3) C(12) 3.425 .
H(3) H(1) 1.551 .
H(3) H(2) 1.551 .
H(3) H(2) 3.186 8_555
H(3) H(14) 2.316 .
H(3) H(14) 3.474 8_455
H(3) H(15) 2.922 .
H(3) H(17) 2.880 8_555
H(3) H(18) 2.374 8_555
H(3) H(20) 2.653 .
H(4) N(1) 2.994 2_555
H(4) C(1) 3.321 .
H(4) C(2) 2.042 .
H(4) C(3) 2.674 .
H(4) C(8) 2.816 .
H(4) C(13) 2.866 2_555
H(4) C(14) 3.286 2_555
H(4) C(16) 3.503 2_555
H(4) C(17) 3.166 2_555
H(4) H(5) 1.551 .
H(4) H(6) 1.551 .
H(4) H(7) 3.541 .
H(4) H(8) 3.319 .
H(4) H(9) 2.192 .
H(4) H(13) 3.314 2_655
H(4) H(16) 3.483 .
H(4) H(17) 3.287 2_555
H(4) H(18) 3.485 .
H(4) H(26) 2.592 2_555
H(5) Ti(1) 3.388 .
H(5) N(1) 3.282 2_555
H(5) C(1) 2.991 .
H(5) C(2) 2.036 .
H(5) C(3) 3.086 .
H(5) C(6) 3.397 .
H(5) C(11) 2.527 .
H(5) C(16) 3.456 2_555
H(5) H(1) 3.463 .
H(5) H(2) 3.108 .
H(5) H(4) 1.551 .
H(5) H(6) 1.551 .
H(5) H(9) 3.281 .
H(5) H(16) 2.406 .
H(5) H(17) 3.407 .
H(5) H(17) 3.438 2_555
H(5) H(18) 2.042 .
H(5) H(21) 2.995 2_555
H(5) H(29) 3.295 2_555
H(6) C(1) 2.737 .
H(6) C(2) 2.037 .
H(6) C(3) 3.258 .
H(6) C(6) 2.905 .
H(6) C(10) 3.313 2_655
H(6) C(11) 3.540 2_555
H(6) H(1) 2.565 .
H(6) H(2) 2.940 .
H(6) H(4) 1.551 .
H(6) H(5) 1.551 .
H(6) H(9) 3.551 .
H(6) H(13) 2.660 2_655
H(6) H(15) 3.204 2_655
H(6) H(17) 2.720 2_555
H(6) H(18) 3.221 .
H(6) H(21) 3.233 2_555
H(6) H(26) 3.427 2_555
H(7) C(2) 3.270 .
H(7) C(3) 2.022 .
H(7) C(4) 2.677 .
H(7) C(8) 3.384 5_666
H(7) C(9) 2.793 .
H(7) C(13) 3.310 5_666
H(7) C(14) 3.123 5_666
H(7) C(17) 3.584 5_666
H(7) H(4) 3.541 .
H(7) H(7) 3.161 5_666
H(7) H(8) 1.551 .
H(7) H(8) 2.749 5_666
H(7) H(9) 1.551 .
H(7) H(10) 2.927 .
H(7) H(12) 2.379 .
H(7) H(12) 3.447 5_666
H(7) H(22) 2.988 5_666
H(7) H(24) 3.557 .
H(7) H(25) 3.207 5_666
H(7) H(27) 3.237 2_655
H(8) Ti(1) 3.287 .
H(8) N(1) 3.104 .
H(8) C(2) 3.106 .
H(8) C(3) 2.032 .
H(8) C(4) 2.936 .
H(8) C(8) 3.379 5_666
H(8) C(9) 3.314 .
H(8) C(13) 2.800 .
H(8) C(17) 2.661 .
H(8) H(4) 3.319 .
H(8) H(7) 1.551 .
H(8) H(7) 2.749 5_666
H(8) H(8) 3.152 5_666
H(8) H(9) 1.551 .
H(8) H(12) 2.774 .
H(8) H(12) 3.133 5_666
H(8) H(22) 3.553 2_555
H(8) H(24) 2.015 .
H(8) H(25) 2.932 .
H(8) H(26) 3.489 .
H(9) C(2) 2.692 .
H(9) C(3) 2.013 .
H(9) C(4) 3.268 .
H(9) C(7) 2.806 .
H(9) C(13) 3.357 2_555
H(9) C(14) 2.966 2_555
H(9) C(14) 3.582 5_666
H(9) C(15) 3.507 2_555
H(9) H(4) 2.192 .
H(9) H(5) 3.281 .
H(9) H(6) 3.551 .
H(9) H(7) 1.551 .
H(9) H(8) 1.551 .
H(9) H(12) 3.437 5_666
H(9) H(22) 2.870 2_555
H(9) H(22) 3.439 5_666
H(9) H(24) 2.989 .
H(9) H(26) 3.446 2_555
H(10) C(3) 2.993 .
H(10) C(4) 2.017 .
H(10) C(5) 2.973 .
H(10) C(8) 3.416 .
H(10) C(10) 3.436 .
H(10) C(17) 3.280 1_655
H(10) C(18) 3.478 2_655
H(10) H(7) 2.927 .
H(10) H(11) 1.551 .
H(10) H(12) 1.551 .
H(10) H(13) 2.913 .
H(10) H(22) 3.336 6_556
H(10) H(23) 3.271 2_655
H(10) H(23) 3.328 6_556
H(10) H(25) 3.112 1_655
H(10) H(25) 3.380 5_666
H(10) H(26) 2.648 1_655
H(10) H(27) 2.890 2_655
H(10) H(29) 3.266 2_655
H(11) Ti(1) 3.519 .
H(11) N(1) 3.380 .
H(11) C(3) 3.265 .
H(11) C(4) 2.025 .
H(11) C(5) 2.762 .
H(11) C(10) 2.997 .
H(11) C(16) 3.035 .
H(11) C(18) 2.810 .
H(11) H(10) 1.551 .
H(11) H(12) 1.551 .
H(11) H(13) 2.546 .
H(11) H(15) 3.224 .
H(11) H(22) 2.948 6_556
H(11) H(26) 3.207 1_655
H(11) H(27) 2.611 .
H(11) H(28) 2.480 .
H(12) Ti(1) 3.582 .
H(12) N(1) 3.149 .
H(12) C(3) 2.670 .
H(12) C(4) 2.026 .
H(12) C(5) 3.328 .
H(12) C(8) 2.730 .
H(12) C(8) 3.529 5_666
H(12) C(14) 3.412 6_556
H(12) C(16) 3.146 .
H(12) C(18) 3.599 .
H(12) H(7) 2.379 .
H(12) H(7) 3.447 5_666
H(12) H(8) 2.774 .
H(12) H(8) 3.133 5_666
H(12) H(9) 3.437 5_666
H(12) H(10) 1.551 .
H(12) H(11) 1.551 .
H(12) H(22) 2.637 6_556
H(12) H(23) 3.531 6_556
H(12) H(27) 3.523 .
H(12) H(28) 3.464 .
H(13) C(1) 3.306 .
H(13) C(4) 2.706 .
H(13) C(5) 2.032 .
H(13) C(7) 3.376 2_645
H(13) C(9) 2.871 .
H(13) C(11) 3.412 1_655
H(13) H(4) 3.314 2_645
H(13) H(6) 2.660 2_645
H(13) H(10) 2.913 .
H(13) H(11) 2.546 .
H(13) H(14) 1.551 .
H(13) H(15) 1.551 .
H(13) H(16) 3.134 1_655
H(13) H(17) 2.833 1_655
H(13) H(20) 3.484 8_555
H(13) H(26) 3.171 1_655
H(13) H(28) 3.289 .
H(13) H(29) 3.197 2_655
H(14) C(1) 2.710 .
H(14) C(4) 3.290 .
H(14) C(5) 2.041 .
H(14) C(6) 2.886 .
H(14) C(6) 3.525 8_555
H(14) C(12) 3.340 8_555
H(14) H(1) 3.323 .
H(14) H(2) 2.747 8_555
H(14) H(3) 2.316 .
H(14) H(3) 3.474 8_555
H(14) H(13) 1.551 .
H(14) H(15) 1.551 .
H(14) H(17) 3.159 1_655
H(14) H(18) 3.546 8_555
H(14) H(20) 3.551 .
H(14) H(20) 2.637 8_555
H(14) H(21) 3.211 8_555
H(14) H(29) 3.244 2_655
H(15) Ti(1) 3.361 .
H(15) C(1) 2.979 .
H(15) C(4) 3.087 .
H(15) C(5) 2.030 .
H(15) C(6) 3.416 .
H(15) C(12) 2.872 .
H(15) C(12) 3.498 8_555
H(15) H(1) 3.028 2_645
H(15) H(3) 2.922 .
H(15) H(6) 3.204 2_645
H(15) H(11) 3.224 .
H(15) H(13) 1.551 .
H(15) H(14) 1.551 .
H(15) H(19) 2.470 .
H(15) H(20) 2.760 .
H(15) H(20) 3.099 8_555
H(15) H(21) 3.008 8_555
H(15) H(28) 2.712 .
H(16) Ti(1) 2.589 .
H(16) N(1) 3.367 .
H(16) C(2) 3.199 .
H(16) C(7) 3.120 .
H(16) C(13) 3.457 .
H(16) C(17) 2.726 .
H(16) C(18) 3.447 2_555
H(16) H(4) 3.483 .
H(16) H(5) 2.406 .
H(16) H(13) 3.134 1_455
H(16) H(17) 1.551 .
H(16) H(18) 1.551 .
H(16) H(24) 2.278 .
H(16) H(25) 3.536 .
H(16) H(26) 2.413 .
H(16) H(29) 2.596 2_555
H(17) Ti(1) 2.594 .
H(17) N(1) 3.465 .
H(17) C(7) 3.314 2_545
H(17) C(10) 3.426 1_455
H(17) C(12) 2.842 .
H(17) H(3) 2.880 8_455
H(17) H(4) 3.287 2_545
H(17) H(5) 3.407 .
H(17) H(5) 3.438 2_545
H(17) H(6) 2.720 2_545
H(17) H(13) 2.833 1_455
H(17) H(14) 3.159 1_455
H(17) H(16) 1.551 .
H(17) H(18) 1.551 .
H(17) H(20) 3.208 .
H(17) H(20) 3.310 8_455
H(17) H(21) 2.433 .
H(17) H(24) 3.475 .
H(17) H(26) 3.117 .
H(18) Ti(1) 2.591 .
H(18) C(1) 3.125 .
H(18) C(2) 2.849 .
H(18) C(6) 3.306 .
H(18) C(6) 3.162 8_455
H(18) C(7) 2.761 .
H(18) C(12) 3.187 .
H(18) H(1) 3.328 8_455
H(18) H(2) 2.652 .
H(18) H(2) 3.394 8_455
H(18) H(3) 2.374 8_455
H(18) H(4) 3.485 .
H(18) H(5) 2.042 .
H(18) H(6) 3.221 .
H(18) H(14) 3.546 8_455
H(18) H(16) 1.551 .
H(18) H(17) 1.551 .
H(18) H(20) 3.173 .
H(18) H(21) 3.156 .
H(18) H(29) 3.385 2_555
H(19) Ti(1) 2.640 .
H(19) N(1) 3.477 .
H(19) C(5) 3.330 .
H(19) C(6) 3.506 7_645
H(19) C(10) 3.252 .
H(19) C(18) 2.955 .
H(19) H(1) 2.967 7_645
H(19) H(2) 3.244 7_645
H(19) H(15) 2.470 .
H(19) H(20) 1.551 .
H(19) H(21) 1.551 .
H(19) H(28) 2.261 .
H(19) H(29) 2.900 .
H(20) Ti(1) 2.663 .
H(20) C(1) 2.953 .
H(20) C(5) 3.171 .
H(20) C(6) 2.826 .
H(20) C(10) 3.311 .
H(20) C(10) 3.227 8_455
H(20) C(11) 3.235 .
H(20) H(1) 3.328 7_645
H(20) H(2) 2.545 .
H(20) H(3) 2.653 .
H(20) H(13) 3.484 8_455
H(20) H(14) 3.551 .
H(20) H(14) 2.637 8_455
H(20) H(15) 2.760 .
H(20) H(15) 3.099 8_455
H(20) H(17) 3.208 .
H(20) H(17) 3.310 8_555
H(20) H(18) 3.173 .
H(20) H(19) 1.551 .
H(20) H(21) 1.551 .
H(20) H(28) 3.559 .
H(21) Ti(1) 2.665 .
H(21) N(1) 3.594 .
H(21) C(6) 3.497 7_645
H(21) C(7) 3.520 2_545
H(21) C(10) 3.540 8_455
H(21) C(11) 2.855 .
H(21) H(1) 2.714 7_645
H(21) H(5) 2.995 2_545
H(21) H(6) 3.233 2_545
H(21) H(14) 3.211 8_455
H(21) H(15) 3.008 8_455
H(21) H(17) 2.433 .
H(21) H(18) 3.156 .
H(21) H(19) 1.551 .
H(21) H(20) 1.551 .
H(21) H(28) 3.430 .
H(22) N(1) 3.151 .
H(22) C(8) 3.597 2_545
H(22) C(9) 3.132 6_456
H(22) C(13) 2.042 .
H(22) C(15) 2.057 .
H(22) C(15) 3.519 6_456
H(22) C(16) 3.136 .
H(22) C(17) 2.847 .
H(22) H(7) 2.988 5_666
H(22) H(8) 3.553 2_545
H(22) H(9) 2.870 2_545
H(22) H(9) 3.439 5_666
H(22) H(10) 3.336 6_456
H(22) H(11) 2.948 6_456
H(22) H(12) 2.637 6_456
H(22) H(23) 2.463 .
H(22) H(23) 3.349 6_456
H(22) H(24) 3.587 .
H(22) H(25) 2.635 .
H(22) H(26) 3.337 .
H(22) H(27) 3.430 6_456
H(23) N(1) 3.147 .
H(23) C(13) 3.123 .
H(23) C(14) 2.077 .
H(23) C(16) 2.070 .
H(23) C(17) 3.178 2_545
H(23) C(17) 3.446 6_556
H(23) C(18) 2.864 .
H(23) H(10) 3.271 2_645
H(23) H(10) 3.328 6_456
H(23) H(12) 3.531 6_456
H(23) H(22) 2.463 .
H(23) H(22) 3.349 6_556
H(23) H(24) 2.813 2_545
H(23) H(25) 2.848 2_545
H(23) H(25) 2.585 6_556
H(23) H(26) 3.384 2_545
H(23) H(26) 3.596 6_556
H(23) H(27) 2.802 .
H(23) H(29) 3.105 .
H(24) Ti(1) 3.120 .
H(24) N(1) 2.714 .
H(24) C(3) 3.233 .
H(24) C(8) 2.781 .
H(24) C(11) 2.967 .
H(24) C(13) 2.000 .
H(24) C(14) 3.190 .
H(24) C(15) 3.127 2_555
H(24) H(7) 3.557 .
H(24) H(8) 2.015 .
H(24) H(9) 2.989 .
H(24) H(16) 2.278 .
H(24) H(17) 3.475 .
H(24) H(22) 3.587 .
H(24) H(23) 2.813 2_555
H(24) H(25) 1.551 .
H(24) H(26) 1.551 .
H(25) N(1) 3.300 .
H(25) C(13) 1.997 .
H(25) C(14) 2.646 .
H(25) C(15) 3.552 2_555
H(25) C(15) 3.372 6_456
H(25) H(7) 3.207 5_666
H(25) H(8) 2.932 .
H(25) H(10) 3.112 1_455
H(25) H(10) 3.380 5_666
H(25) H(16) 3.536 .
H(25) H(22) 2.635 .
H(25) H(23) 2.848 2_555
H(25) H(23) 2.585 6_456
H(25) H(24) 1.551 .
H(25) H(26) 1.551 .
H(26) N(1) 2.869 .
H(26) C(7) 3.404 2_545
H(26) C(9) 3.350 1_455
H(26) C(11) 3.045 .
H(26) C(13) 2.010 .
H(26) C(14) 3.030 .
H(26) H(4) 2.592 2_545
H(26) H(6) 3.427 2_545
H(26) H(8) 3.489 .
H(26) H(9) 3.446 2_545
H(26) H(10) 2.648 1_455
H(26) H(11) 3.207 1_455
H(26) H(13) 3.171 1_455
H(26) H(16) 2.413 .
H(26) H(17) 3.117 .
H(26) H(22) 3.337 .
H(26) H(23) 3.384 2_555
H(26) H(23) 3.596 6_456
H(26) H(24) 1.551 .
H(26) H(25) 1.551 .
H(26) H(29) 3.574 2_555
H(27) N(1) 3.191 .
H(27) C(1) 3.501 2_645
H(27) C(2) 3.342 2_645
H(27) C(3) 2.975 2_645
H(27) C(4) 2.907 2_645
H(27) C(5) 3.220 2_645
H(27) C(8) 3.530 2_645
H(27) C(9) 3.429 .
H(27) C(9) 3.385 2_645
H(27) C(15) 2.753 .
H(27) C(16) 1.983 .
H(27) H(7) 3.237 2_645
H(27) H(10) 2.890 2_645
H(27) H(11) 2.611 .
H(27) H(12) 3.523 .
H(27) H(22) 3.430 6_556
H(27) H(23) 2.802 .
H(27) H(28) 1.551 .
H(27) H(29) 1.551 .
H(28) Ti(1) 2.834 .
H(28) N(1) 2.559 .
H(28) C(4) 3.220 .
H(28) C(5) 3.246 .
H(28) C(9) 3.157 .
H(28) C(10) 3.224 .
H(28) C(12) 2.873 .
H(28) C(15) 3.272 .
H(28) C(16) 1.977 .
H(28) H(11) 2.480 .
H(28) H(12) 3.464 .
H(28) H(13) 3.289 .
H(28) H(15) 2.712 .
H(28) H(19) 2.261 .
H(28) H(20) 3.559 .
H(28) H(21) 3.430 .
H(28) H(27) 1.551 .
H(28) H(29) 1.551 .
H(29) N(1) 2.970 .
H(29) C(4) 3.470 2_645
H(29) C(5) 3.272 2_645
H(29) C(10) 3.417 2_645
H(29) C(11) 3.344 2_545
H(29) C(12) 3.571 .
H(29) C(15) 2.897 .
H(29) C(16) 1.974 .
H(29) H(5) 3.295 2_545
H(29) H(10) 3.266 2_645
H(29) H(13) 3.197 2_645
H(29) H(14) 3.244 2_645
H(29) H(16) 2.596 2_545
H(29) H(18) 3.385 2_545
H(29) H(19) 2.900 .
H(29) H(23) 3.105 .
H(29) H(26) 3.574 2_545
H(29) H(27) 1.551 .
H(29) H(28) 1.551 .

loop_
_geom_torsion_atom_site_label_1
_geom_torsion_atom_site_label_2
_geom_torsion_atom_site_label_3
_geom_torsion_atom_site_label_4
_geom_torsion
N(1) Ti(1) C(1) C(2) -74.3(5)
N(1) Ti(1) C(1) C(5) 40.3(6)
N(1) Ti(1) C(1) C(6) 164.0(5)
C(1) Ti(1) N(1) C(13) 95.1(6)
C(1) Ti(1) N(1) C(16) -70.6(7)
N(1) Ti(1) C(2) C(1) 142.2(3)
N(1) Ti(1) C(2) C(3) 25.6(4)
N(1) Ti(1) C(2) C(7) -94.8(6)
C(2) Ti(1) N(1) C(13) 49.7(6)
C(2) Ti(1) N(1) C(16) -116.0(6)
N(1) Ti(1) C(3) C(2) -160.7(3)
N(1) Ti(1) C(3) C(4) 83.3(3)
N(1) Ti(1) C(3) C(8) -35.9(5)
C(3) Ti(1) N(1) C(13) 64.0(5)
C(3) Ti(1) N(1) C(16) -101.7(6)
N(1) Ti(1) C(4) C(3) -100.3(3)
N(1) Ti(1) C(4) C(5) 145.2(3)
N(1) Ti(1) C(4) C(9) 20.7(6)
C(4) Ti(1) N(1) C(13) 98.2(5)
C(4) Ti(1) N(1) C(16) -67.6(6)
N(1) Ti(1) C(5) C(1) -158.6(3)
N(1) Ti(1) C(5) C(4) -41.6(4)
N(1) Ti(1) C(5) C(10) 81.2(7)
C(5) Ti(1) N(1) C(13) 120.4(5)
C(5) Ti(1) N(1) C(16) -45.4(6)
C(11) Ti(1) N(1) C(13) -46.1(6)
C(11) Ti(1) N(1) C(16) 148.1(6)
C(12) Ti(1) N(1) C(13) -138.4(5)
C(12) Ti(1) N(1) C(16) 55.9(6)
C(1) Ti(1) C(2) C(3) -116.6(4)
C(1) Ti(1) C(2) C(7) 123.0(7)
C(2) Ti(1) C(1) C(5) 114.6(5)
C(2) Ti(1) C(1) C(6) -121.7(7)
C(1) Ti(1) C(3) C(2) 36.6(3)
C(1) Ti(1) C(3) C(4) -79.5(3)
C(1) Ti(1) C(3) C(8) 161.3(6)
C(3) Ti(1) C(1) C(2) -37.0(3)
C(3) Ti(1) C(1) C(5) 77.6(3)
C(3) Ti(1) C(1) C(6) -158.7(6)
C(1) Ti(1) C(4) C(3) 78.0(3)
C(1) Ti(1) C(4) C(5) -36.6(3)
C(1) Ti(1) C(4) C(9) -161.0(6)
C(4) Ti(1) C(1) C(2) -77.9(3)
C(4) Ti(1) C(1) C(5) 36.7(3)
C(4) Ti(1) C(1) C(6) 160.4(6)
C(1) Ti(1) C(5) C(4) 117.0(5)
C(1) Ti(1) C(5) C(10) -120.1(8)
C(5) Ti(1) C(1) C(2) -114.6(5)
C(5) Ti(1) C(1) C(6) 123.7(7)
C(11) Ti(1) C(1) C(2) 68.3(4)
C(11) Ti(1) C(1) C(5) -177.1(4)
C(11) Ti(1) C(1) C(6) -53.4(6)
C(12) Ti(1) C(1) C(2) 155.4(3)
C(12) Ti(1) C(1) C(5) -89.9(4)
C(12) Ti(1) C(1) C(6) 33.8(6)
C(2) Ti(1) C(3) C(4) -116.0(4)
C(2) Ti(1) C(3) C(8) 124.7(7)
C(3) Ti(1) C(2) C(1) 116.6(4)
C(3) Ti(1) C(2) C(7) -120.4(7)
C(2) Ti(1) C(4) C(3) 37.3(3)
C(2) Ti(1) C(4) C(5) -77.3(4)
C(2) Ti(1) C(4) C(9) 158.3(6)
C(4) Ti(1) C(2) C(1) 79.6(3)
C(4) Ti(1) C(2) C(3) -37.0(3)
C(4) Ti(1) C(2) C(7) -157.4(6)
C(2) Ti(1) C(5) C(1) -37.7(3)
C(2) Ti(1) C(5) C(4) 79.4(4)
C(2) Ti(1) C(5) C(10) -157.8(8)
C(5) Ti(1) C(2) C(1) 38.1(3)
C(5) Ti(1) C(2) C(3) -78.6(3)
C(5) Ti(1) C(2) C(7) 161.0(7)
C(11) Ti(1) C(2) C(1) -112.1(4)
C(11) Ti(1) C(2) C(3) 131.3(4)
C(11) Ti(1) C(2) C(7) 10.9(6)
C(12) Ti(1) C(2) C(1) -28.9(4)
C(12) Ti(1) C(2) C(3) -145.5(4)
C(12) Ti(1) C(2) C(7) 94.1(6)
C(3) Ti(1) C(4) C(5) -114.5(5)
C(3) Ti(1) C(4) C(9) 121.0(7)
C(4) Ti(1) C(3) C(2) 116.0(4)
C(4) Ti(1) C(3) C(8) -119.2(6)
C(3) Ti(1) C(5) C(1) -79.3(3)
C(3) Ti(1) C(5) C(4) 37.8(3)
C(3) Ti(1) C(5) C(10) 160.6(8)
C(5) Ti(1) C(3) C(2) 77.9(3)
C(5) Ti(1) C(3) C(4) -38.1(3)
C(5) Ti(1) C(3) C(8) -157.3(6)
C(11) Ti(1) C(3) C(2) -51.4(4)
C(11) Ti(1) C(3) C(4) -167.4(3)
C(11) Ti(1) C(3) C(8) 73.4(6)
C(12) Ti(1) C(3) C(2) 58.9(5)
C(12) Ti(1) C(3) C(4) -57.2(5)
C(12) Ti(1) C(3) C(8) -176.4(5)
C(4) Ti(1) C(5) C(1) -117.0(5)
C(4) Ti(1) C(5) C(10) 122.9(8)
C(5) Ti(1) C(4) C(3) 114.5(5)
C(5) Ti(1) C(4) C(9) -124.4(7)
C(11) Ti(1) C(4) C(3) 19.0(5)
C(11) Ti(1) C(4) C(5) -95.6(5)
C(11) Ti(1) C(4) C(9) 140.0(6)
C(12) Ti(1) C(4) C(3) 146.3(3)
C(12) Ti(1) C(4) C(5) 31.8(4)
C(12) Ti(1) C(4) C(9) -92.6(6)
C(11) Ti(1) C(5) C(1) 3.9(5)
C(11) Ti(1) C(5) C(4) 120.9(4)
C(11) Ti(1) C(5) C(10) -116.3(7)
C(12) Ti(1) C(5) C(1) 90.0(4)
C(12) Ti(1) C(5) C(4) -153.0(4)
C(12) Ti(1) C(5) C(10) -30.1(7)
Ti(1) N(1) C(13) C(14) -168.8(7)
Ti(1) N(1) C(13) C(17) 16.5(10)
Ti(1) N(1) C(16) C(15) 169.5(7)
Ti(1) N(1) C(16) C(18) -15.1(11)
C(13) N(1) C(16) C(15) 1.3(10)
C(13) N(1) C(16) C(18) 176.7(8)
C(16) N(1) C(13) C(14) -0.9(10)
C(16) N(1) C(13) C(17) -175.5(7)
Ti(1) C(1) C(2) C(3) 63.7(4)
Ti(1) C(1) C(2) C(7) -122.4(6)
Ti(1) C(1) C(5) C(4) -63.3(4)
Ti(1) C(1) C(5) C(10) 121.3(7)
C(2) C(1) C(5) Ti(1) 64.6(4)
C(2) C(1) C(5) C(4) 1.4(7)
C(2) C(1) C(5) C(10) -174.1(6)
C(5) C(1) C(2) Ti(1) -64.5(4)
C(5) C(1) C(2) C(3) -0.8(6)
C(5) C(1) C(2) C(7) 173.1(6)
C(6) C(1) C(2) Ti(1) 119.4(7)
C(6) C(1) C(2) C(3) -176.9(6)
C(6) C(1) C(2) C(7) -3.0(10)
C(6) C(1) C(5) Ti(1) -119.4(7)
C(6) C(1) C(5) C(4) 177.3(7)
C(6) C(1) C(5) C(10) 1.9(11)
Ti(1) C(2) C(3) C(4) 64.8(4)
Ti(1) C(2) C(3) C(8) -118.7(7)
C(1) C(2) C(3) Ti(1) -64.8(4)
C(1) C(2) C(3) C(4) -0.0(6)
C(1) C(2) C(3) C(8) 176.5(6)
C(7) C(2) C(3) Ti(1) 121.2(6)
C(7) C(2) C(3) C(4) -174.0(5)
C(7) C(2) C(3) C(8) 2.5(10)
Ti(1) C(3) C(4) C(5) 66.3(4)
Ti(1) C(3) C(4) C(9) -119.2(6)
C(2) C(3) C(4) Ti(1) -65.4(4)
C(2) C(3) C(4) C(5) 0.9(7)
C(2) C(3) C(4) C(9) 175.4(6)
C(8) C(3) C(4) Ti(1) 117.9(6)
C(8) C(3) C(4) C(5) -175.8(6)
C(8) C(3) C(4) C(9) -1.2(10)
Ti(1) C(4) C(5) C(1) 64.4(4)
Ti(1) C(4) C(5) C(10) -120.4(7)
C(3) C(4) C(5) Ti(1) -65.7(4)
C(3) C(4) C(5) C(1) -1.4(7)
C(3) C(4) C(5) C(10) 173.9(7)
C(9) C(4) C(5) Ti(1) 119.9(7)
C(9) C(4) C(5) C(1) -175.7(6)
C(9) C(4) C(5) C(10) -0.5(11)
N(1) C(13) C(14) C(15) 0.1(12)
C(17) C(13) C(14) C(15) 174.3(10)
C(13) C(14) C(15) C(16) 0.7(16)
C(14) C(15) C(16) N(1) -1.3(14)
C(14) C(15) C(16) C(18) -176.3(11)
